data_4003617
loop_
_publ_author_name
'Chotard, Florian'
'Sivchik, Vasily'
'Linnolahti, Mikko'
'Bochmann, Manfred'
'Romanov, Alexander S.'

_publ_section_title
;
 Mono- versus Bicyclic Carbene Metal Amide Photoemitters: Which Design
 Leads to the Best Performance?
;
_journal_name_full 'Chemistry of Materials'
_journal_paper_doi 10.1021/acs.chemmater.0c01769
_journal_year 2020
_chemical_formula_moiety 'C28 H41 Ag Cl N'
_chemical_formula_sum 'C28 H41 Ag Cl N'
_chemical_formula_weight 534.94
_space_group_crystal_system monoclinic
_space_group_IT_number 14
_space_group_name_Hall '-P 2ybc'
_space_group_name_H-M_alt 'P 1 21/c 1'
_atom_sites_solution_hydrogens geom
_atom_sites_solution_primary dual
_audit_creation_date 2019-11-05
_audit_creation_method
;
Olex2 1.2
(compiled 2018.05.29 svn.r3508 for OlexSys, GUI svn.r5506)
;
_cell_angle_alpha 90
_cell_angle_beta 90.1400(10)
_cell_angle_gamma 90
_cell_formula_units_Z 4
_cell_length_a 10.0759(2)
_cell_length_b 11.7337(2)
_cell_length_c 21.2836(3)
_cell_measurement_reflns_used 34406
_cell_measurement_temperature 100.00(10)
_cell_measurement_theta_max 31.1270
_cell_measurement_theta_min 1.9650
_cell_volume 2516.30(7)
_computing_cell_refinement 'CrysAlisPro 1.171.40.57a (Rigaku OD, 2019)'
_computing_data_collection 'CrysAlisPro 1.171.40.57a (Rigaku OD, 2019)'
_computing_data_reduction 'CrysAlisPro 1.171.40.57a (Rigaku OD, 2019)'
_computing_molecular_graphics 'Olex2 (Dolomanov et al., 2009)'
_computing_publication_material 'Olex2 (Dolomanov et al., 2009)'
_computing_structure_refinement 'ShelXL (Sheldrick, 2015)'
_computing_structure_solution 'ShelXT (Sheldrick, 2015)'
_diffrn_ambient_environment N~2~
_diffrn_ambient_temperature 100.00(10)
_diffrn_detector 'Hybrid Pixel Array Detector'
_diffrn_detector_area_resol_mean 10.0000
_diffrn_detector_type HyPix
_diffrn_measured_fraction_theta_full 1.000
_diffrn_measured_fraction_theta_max 0.891
_diffrn_measurement_details
;
List of Runs (angles in degrees, time in seconds):

  # Type    Start    End  Width  t~exp~   \w     \q     \k     \f   Frames
--------------------------------------------------------------------------
  1  \w     19.00  78.00   0.50    0.51    --    4.95  38.00 -39.00  118
  2  \w     38.00  64.00   0.50    0.51    --   -5.49  38.00 -39.00   52
  3  \w    -19.00  16.00   0.50    0.51    --   -5.49  38.00 -39.00   70
  4  \w    -55.00  18.00   0.50    0.51    --    4.95 -34.00  45.38  146
  5  \w    -22.00  28.00   0.50    0.51    --   -5.49 -99.00 120.00  100
  6  \w    -45.00  17.00   0.50    0.51    --    4.95 -38.00 164.00  124
  7  \w    -49.00 -20.00   0.50    0.51    --   -5.49 -38.00 164.00   58
  8  \w    -59.00  18.00   0.50    0.51    --    4.95 -34.00 108.64  154
  9  \w    -65.00  18.00   0.50    0.51    --    4.95 -34.00 -11.35  166
 10  \w    -20.00  28.00   0.50    0.51    --   -5.49 -99.00 -60.00   96
 11  \w    -66.00  18.00   0.50    0.51    --    4.95 -34.00 -76.34  168
 12  \w    -68.00  18.00   0.50    0.51    --    4.95 -33.00-134.75  172
 13  \w    -80.00   1.00   0.50    0.51    --   -5.49 -19.00   0.00  162
;
_diffrn_measurement_device 'four-circle diffractometer'
_diffrn_measurement_device_type 'XtaLAB Synergy, Dualflex, HyPix'
_diffrn_measurement_method '\w scans'
_diffrn_orient_matrix_type 'CrysAlisPro convention (1999,Acta A55,543-557)'
_diffrn_orient_matrix_UB_11 -0.0588133000
_diffrn_orient_matrix_UB_12 -0.0304292000
_diffrn_orient_matrix_UB_13 0.0072517000
_diffrn_orient_matrix_UB_21 0.0384476000
_diffrn_orient_matrix_UB_22 -0.0435363000
_diffrn_orient_matrix_UB_23 0.0142915000
_diffrn_orient_matrix_UB_31 -0.0040083000
_diffrn_orient_matrix_UB_32 0.0288561000
_diffrn_orient_matrix_UB_33 0.0292298000
_diffrn_radiation_monochromator mirror
_diffrn_radiation_probe x-ray
_diffrn_radiation_type MoK\a
_diffrn_radiation_wavelength 0.71073
_diffrn_reflns_av_R_equivalents 0.0381
_diffrn_reflns_av_unetI/netI 0.0210
_diffrn_reflns_Laue_measured_fraction_full 1.000
_diffrn_reflns_Laue_measured_fraction_max 0.891
_diffrn_reflns_limit_h_max 13
_diffrn_reflns_limit_h_min -13
_diffrn_reflns_limit_k_max 16
_diffrn_reflns_limit_k_min -16
_diffrn_reflns_limit_l_max 30
_diffrn_reflns_limit_l_min -29
_diffrn_reflns_number 67838
_diffrn_reflns_point_group_measured_fraction_full 1.000
_diffrn_reflns_point_group_measured_fraction_max 0.891
_diffrn_reflns_theta_full 25.242
_diffrn_reflns_theta_max 30.914
_diffrn_reflns_theta_min 1.914
_diffrn_source 'micro-focus sealed X-ray tube'
_diffrn_source_type 'PhotonJet (Mo) X-ray Source'
_exptl_absorpt_coefficient_mu 0.923
_exptl_absorpt_correction_T_max 1.00000
_exptl_absorpt_correction_T_min 0.80703
_exptl_absorpt_correction_type multi-scan
_exptl_absorpt_process_details
;
CrysAlisPro 1.171.40.57a (Rigaku Oxford Diffraction, 2019)
Empirical absorption correction using spherical harmonics,
 implemented in SCALE3 ABSPACK scaling algorithm.
;
_exptl_crystal_colour yellow
_exptl_crystal_density_diffrn 1.412
_exptl_crystal_description block
_exptl_crystal_F_000 1120
_exptl_crystal_size_max 0.78
_exptl_crystal_size_mid 0.6
_exptl_crystal_size_min 0.48
_refine_diff_density_max 0.626
_refine_diff_density_min -0.602
_refine_diff_density_rms 0.074
_refine_ls_extinction_coef 0.00070(18)
_refine_ls_extinction_expression Fc^*^=kFc[1+0.001xFc^2^\l^3^/sin(2\q)]^-1/4^
_refine_ls_extinction_method 'SHELXL-2018/3 (Sheldrick 2018)'
_refine_ls_goodness_of_fit_ref 1.054
_refine_ls_hydrogen_treatment constr
_refine_ls_matrix_type full
_refine_ls_number_parameters 287
_refine_ls_number_reflns 7096
_refine_ls_number_restraints 0
_refine_ls_restrained_S_all 1.054
_refine_ls_R_factor_all 0.0304
_refine_ls_R_factor_gt 0.0269
_refine_ls_shift/su_max 0.002
_refine_ls_shift/su_mean 0.000
_refine_ls_structure_factor_coef Fsqd
_refine_ls_weighting_details 'w=1/[\s^2^(Fo^2^)+(0.0311P)^2^+2.3525P] where P=(Fo^2^+2Fc^2^)/3'
_refine_ls_weighting_scheme calc
_refine_ls_wR_factor_gt 0.0679
_refine_ls_wR_factor_ref 0.0694
_reflns_Friedel_coverage 0.000
_reflns_number_gt 6582
_reflns_number_total 7096
_reflns_threshold_expression 'I > 2\s(I)'
_cod_data_source_file cm0c01769_si_003.cif
_cod_data_source_block vs_agcl6
_cod_database_code 4003617
_shelx_shelxl_version_number 2018/3
_chemical_oxdiff_formula C28H41NClAg
_chemical_oxdiff_usercomment 'DCM/iso-Pentane, light yellow block'
_shelx_space_group_comment
;
The symmetry employed for this shelxl refinement is uniquely defined
by the following loop, which should always be used as a source of
symmetry information in preference to the above space-group names.
They are only intended as comments.
;
_shelx_estimated_absorpt_t_max 0.666
_shelx_estimated_absorpt_t_min 0.533
_diffrn_oxdiff_digest_frames
;
014e9b3870a121300209b07fa96021684600034cf75
;
_reflns_odcompleteness_completeness 99.96
_reflns_odcompleteness_iscentric 1
_reflns_odcompleteness_theta 26.32
_olex2_refinement_description
;
1. Fixed Uiso
 At 1.2 times of:
  All C(H) groups, All C(H,H) groups
 At 1.5 times of:
  All C(H,H,H) groups
2.a Ternary CH refined with riding coordinates:
 C12(H12), C15(H15), C20(H20), C22(H22), C24(H24), C26(H26)
2.b Secondary CH2 refined with riding coordinates:
 C3(H3A,H3B), C4(H4A,H4B), C21(H21A,H21B), C23(H23A,H23B), C25(H25A,H25B),
 C27(H27A,H27B), C28(H28A,H28B)
2.c Aromatic/amide H refined with riding coordinates:
 C8(H8), C9(H9), C10(H10)
2.d Idealised Me refined as rotating group:
 C13(H13A,H13B,H13C), C14(H14A,H14B,H14C), C16(H16A,H16B,H16C), C17(H17A,H17B,
 H17C), C18(H18A,H18B,H18C), C19(H19A,H19B,H19C)
;
_olex2_submission_special_instructions 'No special instructions were received'
_oxdiff_exptl_absorpt_empirical_details
;
Empirical correction (ABSPACK) includes:
- Absorption correction using spherical harmonics
- Frame scaling
;
_oxdiff_exptl_absorpt_empirical_full_max 1.188
_oxdiff_exptl_absorpt_empirical_full_min 0.783

loop_
_space_group_symop_operation_xyz
'x, y, z'
'-x, y+1/2, -z+1/2'
'-x, -y, -z'
'x, -y-1/2, z-1/2'

loop_
_atom_site_label
_atom_site_type_symbol
_atom_site_fract_x
_atom_site_fract_y
_atom_site_fract_z
_atom_site_U_iso_or_equiv
_atom_site_adp_type
_atom_site_occupancy
_atom_site_site_symmetry_order
_atom_site_calc_flag
_atom_site_refinement_flags_posn
_atom_site_refinement_flags_adp
_atom_site_refinement_flags_occupancy
_atom_site_disorder_assembly
_atom_site_disorder_group
Ag1 Ag 0.30132(2) 0.75576(2) 0.28741(2) 0.01404(5) Uani 1 1 d . . . . .
Cl1 Cl 0.34287(5) 0.83283(4) 0.18795(2) 0.02133(9) Uani 1 1 d . . . . .
N1 N 0.33467(13) 0.73694(10) 0.42361(6) 0.0097(2) Uani 1 1 d . . . . .
C1 C 0.27388(15) 0.68076(12) 0.37851(7) 0.0109(3) Uani 1 1 d . . . . .
C2 C 0.19942(15) 0.57023(13) 0.39274(7) 0.0113(3) Uani 1 1 d . . . . .
C3 C 0.17783(17) 0.55609(15) 0.46385(7) 0.0178(3) Uani 1 1 d . . . . .
H3A H 0.105147 0.607079 0.477527 0.021 Uiso 1 1 calc R . . . .
H3B H 0.150790 0.476633 0.472804 0.021 Uiso 1 1 calc R . . . .
C4 C 0.30263(17) 0.58386(13) 0.50080(7) 0.0152(3) Uani 1 1 d . . . . .
H4A H 0.288411 0.565767 0.545720 0.018 Uiso 1 1 calc R . . . .
H4B H 0.376840 0.536219 0.485411 0.018 Uiso 1 1 calc R . . . .
C5 C 0.33872(15) 0.70870(13) 0.49413(7) 0.0110(3) Uani 1 1 d . . . . .
C6 C 0.41167(15) 0.83696(12) 0.40372(7) 0.0106(3) Uani 1 1 d . . . . .
C7 C 0.35092(16) 0.94466(13) 0.40029(7) 0.0128(3) Uani 1 1 d . . . . .
C8 C 0.42897(18) 1.03604(13) 0.37985(7) 0.0168(3) Uani 1 1 d . . . . .
H8 H 0.390427 1.109766 0.377079 0.020 Uiso 1 1 calc R . . . .
C9 C 0.56062(18) 1.02182(14) 0.36361(8) 0.0184(3) Uani 1 1 d . . . . .
H9 H 0.612173 1.085365 0.350655 0.022 Uiso 1 1 calc R . . . .
C10 C 0.61698(17) 0.91396(14) 0.36635(8) 0.0168(3) Uani 1 1 d . . . . .
H10 H 0.707385 0.904556 0.354894 0.020 Uiso 1 1 calc R . . . .
C11 C 0.54423(16) 0.81910(13) 0.38550(7) 0.0129(3) Uani 1 1 d . . . . .
C12 C 0.60986(16) 0.70209(14) 0.38137(8) 0.0157(3) Uani 1 1 d . . . . .
H12 H 0.550205 0.645429 0.402140 0.019 Uiso 1 1 calc R . . . .
C13 C 0.62846(19) 0.66577(16) 0.31251(9) 0.0229(4) Uani 1 1 d . . . . .
H13A H 0.542432 0.666794 0.290938 0.034 Uiso 1 1 calc GR . . . .
H13B H 0.665528 0.588599 0.311063 0.034 Uiso 1 1 calc GR . . . .
H13C H 0.689271 0.718769 0.291665 0.034 Uiso 1 1 calc GR . . . .
C14 C 0.74420(17) 0.69977(16) 0.41523(9) 0.0228(4) Uani 1 1 d . . . . .
H14A H 0.806769 0.749623 0.393221 0.034 Uiso 1 1 calc GR . . . .
H14B H 0.778693 0.621686 0.415599 0.034 Uiso 1 1 calc GR . . . .
H14C H 0.733060 0.726529 0.458511 0.034 Uiso 1 1 calc GR . . . .
C15 C 0.20425(16) 0.96648(14) 0.41272(8) 0.0168(3) Uani 1 1 d . . . . .
H15 H 0.163391 0.894087 0.428191 0.020 Uiso 1 1 calc R . . . .
C16 C 0.1336(2) 1.00139(17) 0.35175(9) 0.0272(4) Uani 1 1 d . . . . .
H16A H 0.170536 1.073553 0.336587 0.041 Uiso 1 1 calc GR . . . .
H16B H 0.038496 1.010751 0.359833 0.041 Uiso 1 1 calc GR . . . .
H16C H 0.146584 0.942158 0.319893 0.041 Uiso 1 1 calc GR . . . .
C17 C 0.18325(19) 1.05904(15) 0.46278(8) 0.0223(4) Uani 1 1 d . . . . .
H17A H 0.233621 1.039418 0.500718 0.033 Uiso 1 1 calc GR . . . .
H17B H 0.088664 1.064186 0.473019 0.033 Uiso 1 1 calc GR . . . .
H17C H 0.214074 1.132549 0.446548 0.033 Uiso 1 1 calc GR . . . .
C18 C 0.23997(17) 0.78455(15) 0.52934(7) 0.0179(3) Uani 1 1 d . . . . .
H18A H 0.268463 0.864231 0.526491 0.027 Uiso 1 1 calc GR . . . .
H18B H 0.236632 0.761501 0.573561 0.027 Uiso 1 1 calc GR . . . .
H18C H 0.151652 0.776424 0.510474 0.027 Uiso 1 1 calc GR . . . .
C19 C 0.47616(17) 0.72896(15) 0.52227(8) 0.0171(3) Uani 1 1 d . . . . .
H19A H 0.540438 0.678171 0.502093 0.026 Uiso 1 1 calc GR . . . .
H19B H 0.473930 0.713343 0.567487 0.026 Uiso 1 1 calc GR . . . .
H19C H 0.502364 0.808384 0.515297 0.026 Uiso 1 1 calc GR . . . .
C20 C 0.06058(15) 0.56748(13) 0.35969(7) 0.0129(3) Uani 1 1 d . . . . .
H20 H 0.006328 0.633126 0.375048 0.016 Uiso 1 1 calc R . . . .
C21 C -0.01055(16) 0.45511(14) 0.37681(8) 0.0170(3) Uani 1 1 d . . . . .
H21A H -0.021229 0.450185 0.422961 0.020 Uiso 1 1 calc R . . . .
H21B H -0.099973 0.453975 0.357448 0.020 Uiso 1 1 calc R . . . .
C22 C 0.06994(17) 0.35268(14) 0.35339(8) 0.0176(3) Uani 1 1 d . . . . .
H22 H 0.024753 0.280437 0.366132 0.021 Uiso 1 1 calc R . . . .
C23 C 0.21212(18) 0.35471(14) 0.38048(8) 0.0192(3) Uani 1 1 d . . . . .
H23A H 0.208808 0.345717 0.426696 0.023 Uiso 1 1 calc R . . . .
H23B H 0.263765 0.290389 0.362978 0.023 Uiso 1 1 calc R . . . .
C24 C 0.28070(15) 0.46827(13) 0.36386(7) 0.0132(3) Uani 1 1 d . . . . .
H24 H 0.372710 0.468597 0.381580 0.016 Uiso 1 1 calc R . . . .
C25 C 0.28759(15) 0.47363(14) 0.29165(7) 0.0150(3) Uani 1 1 d . . . . .
H25A H 0.332727 0.544753 0.278683 0.018 Uiso 1 1 calc R . . . .
H25B H 0.340026 0.408399 0.275772 0.018 Uiso 1 1 calc R . . . .
C26 C 0.14747(16) 0.47010(14) 0.26304(7) 0.0154(3) Uani 1 1 d . . . . .
H26 H 0.153809 0.474695 0.216230 0.018 Uiso 1 1 calc R . . . .
C27 C 0.07823(17) 0.35857(14) 0.28160(8) 0.0186(3) Uani 1 1 d . . . . .
H27A H -0.012043 0.356064 0.263188 0.022 Uiso 1 1 calc R . . . .
H27B H 0.129041 0.292628 0.265424 0.022 Uiso 1 1 calc R . . . .
C28 C 0.06653(16) 0.57142(14) 0.28755(7) 0.0146(3) Uani 1 1 d . . . . .
H28A H -0.024497 0.568450 0.270011 0.018 Uiso 1 1 calc R . . . .
H28B H 0.108188 0.643656 0.273864 0.018 Uiso 1 1 calc R . . . .

loop_
_atom_site_aniso_label
_atom_site_aniso_U_11
_atom_site_aniso_U_22
_atom_site_aniso_U_33
_atom_site_aniso_U_23
_atom_site_aniso_U_13
_atom_site_aniso_U_12
Ag1 0.01962(8) 0.01280(7) 0.00969(7) 0.00105(4) -0.00040(4) -0.00161(4)
Cl1 0.0318(2) 0.02036(19) 0.01178(17) 0.00285(14) 0.00133(15) 0.00027(16)
N1 0.0109(6) 0.0091(5) 0.0091(6) 0.0010(4) 0.0010(4) 0.0009(4)
C1 0.0103(7) 0.0102(6) 0.0123(7) -0.0014(5) 0.0009(5) 0.0017(5)
C2 0.0124(7) 0.0105(6) 0.0109(6) -0.0002(5) 0.0009(5) -0.0019(5)
C3 0.0238(8) 0.0190(8) 0.0107(7) 0.0007(6) 0.0012(6) -0.0100(6)
C4 0.0228(8) 0.0115(7) 0.0112(7) 0.0025(5) -0.0014(6) -0.0032(6)
C5 0.0139(7) 0.0119(7) 0.0072(6) 0.0007(5) 0.0001(5) -0.0005(5)
C6 0.0136(7) 0.0092(6) 0.0089(6) 0.0012(5) -0.0009(5) -0.0018(5)
C7 0.0178(7) 0.0106(6) 0.0101(6) -0.0008(5) -0.0037(5) 0.0008(5)
C8 0.0269(9) 0.0091(6) 0.0143(7) 0.0002(5) -0.0034(6) -0.0007(6)
C9 0.0269(9) 0.0134(7) 0.0150(7) 0.0018(6) 0.0006(6) -0.0078(6)
C10 0.0178(8) 0.0173(7) 0.0153(7) 0.0013(6) 0.0035(6) -0.0047(6)
C11 0.0153(7) 0.0125(7) 0.0110(7) 0.0007(5) 0.0007(5) -0.0011(5)
C12 0.0140(7) 0.0133(7) 0.0200(8) 0.0024(6) 0.0048(6) 0.0002(6)
C13 0.0236(9) 0.0208(8) 0.0245(9) -0.0034(7) 0.0088(7) 0.0018(7)
C14 0.0140(8) 0.0226(8) 0.0320(9) 0.0052(7) 0.0028(7) 0.0027(6)
C15 0.0171(8) 0.0129(7) 0.0204(8) -0.0009(6) -0.0042(6) 0.0038(6)
C16 0.0286(10) 0.0234(9) 0.0297(10) -0.0027(7) -0.0146(8) 0.0086(7)
C17 0.0281(9) 0.0152(8) 0.0236(9) -0.0025(6) 0.0012(7) 0.0067(7)
C18 0.0215(8) 0.0204(8) 0.0117(7) -0.0012(6) 0.0020(6) 0.0055(6)
C19 0.0163(8) 0.0217(8) 0.0133(7) 0.0047(6) -0.0035(6) -0.0035(6)
C20 0.0104(7) 0.0143(7) 0.0141(7) -0.0026(5) 0.0013(5) 0.0001(5)
C21 0.0154(8) 0.0193(8) 0.0163(7) -0.0031(6) 0.0027(6) -0.0058(6)
C22 0.0184(8) 0.0117(7) 0.0227(8) -0.0006(6) -0.0018(6) -0.0043(6)
C23 0.0222(8) 0.0106(7) 0.0248(8) 0.0025(6) -0.0054(6) -0.0010(6)
C24 0.0128(7) 0.0102(6) 0.0166(7) 0.0005(5) -0.0029(5) 0.0006(5)
C25 0.0122(7) 0.0155(7) 0.0174(7) -0.0038(6) 0.0020(6) 0.0022(5)
C26 0.0147(7) 0.0189(7) 0.0127(7) -0.0041(6) -0.0007(5) 0.0013(6)
C27 0.0169(8) 0.0169(7) 0.0219(8) -0.0080(6) -0.0013(6) -0.0004(6)
C28 0.0131(7) 0.0160(7) 0.0146(7) -0.0003(6) -0.0017(5) 0.0012(6)

loop_
_atom_type_symbol
_atom_type_description
_atom_type_scat_dispersion_real
_atom_type_scat_dispersion_imag
_atom_type_scat_source
C C 0.0033 0.0016 'International Tables Vol C Tables 4.2.6.8 and 6.1.1.4'
H H 0.0000 0.0000 'International Tables Vol C Tables 4.2.6.8 and 6.1.1.4'
Ag Ag -0.8971 1.1015 'International Tables Vol C Tables 4.2.6.8 and 6.1.1.4'
Cl Cl 0.1484 0.1585 'International Tables Vol C Tables 4.2.6.8 and 6.1.1.4'
N N 0.0061 0.0033 'International Tables Vol C Tables 4.2.6.8 and 6.1.1.4'

loop_
_geom_angle_atom_site_label_1
_geom_angle_atom_site_label_2
_geom_angle_atom_site_label_3
_geom_angle
_geom_angle_site_symmetry_1
_geom_angle_site_symmetry_3
_geom_angle_publ_flag
C1 Ag1 Cl1 176.83(4) . . ?
C1 N1 C5 128.02(12) . . ?
C1 N1 C6 115.81(12) . . ?
C6 N1 C5 116.14(12) . . ?
N1 C1 Ag1 113.14(10) . . ?
N1 C1 C2 120.57(13) . . ?
C2 C1 Ag1 126.21(10) . . ?
C1 C2 C3 110.91(12) . . ?
C1 C2 C20 111.53(12) . . ?
C1 C2 C24 108.13(12) . . ?
C3 C2 C20 108.16(12) . . ?
C3 C2 C24 112.13(13) . . ?
C20 C2 C24 105.90(12) . . ?
C2 C3 H3A 109.3 . . ?
C2 C3 H3B 109.3 . . ?
H3A C3 H3B 108.0 . . ?
C4 C3 C2 111.59(13) . . ?
C4 C3 H3A 109.3 . . ?
C4 C3 H3B 109.3 . . ?
C3 C4 H4A 109.4 . . ?
C3 C4 H4B 109.4 . . ?
H4A C4 H4B 108.0 . . ?
C5 C4 C3 110.96(13) . . ?
C5 C4 H4A 109.4 . . ?
C5 C4 H4B 109.4 . . ?
C4 C5 N1 107.10(12) . . ?
C4 C5 C18 111.05(13) . . ?
C4 C5 C19 109.36(13) . . ?
C18 C5 N1 109.66(12) . . ?
C19 C5 N1 111.80(12) . . ?
C19 C5 C18 107.90(13) . . ?
C7 C6 N1 120.17(13) . . ?
C7 C6 C11 122.20(14) . . ?
C11 C6 N1 117.55(13) . . ?
C6 C7 C15 124.36(14) . . ?
C8 C7 C6 117.38(14) . . ?
C8 C7 C15 118.11(14) . . ?
C7 C8 H8 119.1 . . ?
C9 C8 C7 121.72(15) . . ?
C9 C8 H8 119.1 . . ?
C8 C9 H9 120.3 . . ?
C8 C9 C10 119.50(15) . . ?
C10 C9 H9 120.3 . . ?
C9 C10 H10 119.2 . . ?
C9 C10 C11 121.65(15) . . ?
C11 C10 H10 119.2 . . ?
C6 C11 C12 124.14(13) . . ?
C10 C11 C6 117.50(14) . . ?
C10 C11 C12 118.24(14) . . ?
C11 C12 H12 108.2 . . ?
C11 C12 C13 110.96(13) . . ?
C11 C12 C14 111.80(14) . . ?
C13 C12 H12 108.2 . . ?
C14 C12 H12 108.2 . . ?
C14 C12 C13 109.49(14) . . ?
C12 C13 H13A 109.5 . . ?
C12 C13 H13B 109.5 . . ?
C12 C13 H13C 109.5 . . ?
H13A C13 H13B 109.5 . . ?
H13A C13 H13C 109.5 . . ?
H13B C13 H13C 109.5 . . ?
C12 C14 H14A 109.5 . . ?
C12 C14 H14B 109.5 . . ?
C12 C14 H14C 109.5 . . ?
H14A C14 H14B 109.5 . . ?
H14A C14 H14C 109.5 . . ?
H14B C14 H14C 109.5 . . ?
C7 C15 H15 108.3 . . ?
C7 C15 C16 110.26(14) . . ?
C7 C15 C17 111.99(14) . . ?
C16 C15 H15 108.3 . . ?
C16 C15 C17 109.48(14) . . ?
C17 C15 H15 108.3 . . ?
C15 C16 H16A 109.5 . . ?
C15 C16 H16B 109.5 . . ?
C15 C16 H16C 109.5 . . ?
H16A C16 H16B 109.5 . . ?
H16A C16 H16C 109.5 . . ?
H16B C16 H16C 109.5 . . ?
C15 C17 H17A 109.5 . . ?
C15 C17 H17B 109.5 . . ?
C15 C17 H17C 109.5 . . ?
H17A C17 H17B 109.5 . . ?
H17A C17 H17C 109.5 . . ?
H17B C17 H17C 109.5 . . ?
C5 C18 H18A 109.5 . . ?
C5 C18 H18B 109.5 . . ?
C5 C18 H18C 109.5 . . ?
H18A C18 H18B 109.5 . . ?
H18A C18 H18C 109.5 . . ?
H18B C18 H18C 109.5 . . ?
C5 C19 H19A 109.5 . . ?
C5 C19 H19B 109.5 . . ?
C5 C19 H19C 109.5 . . ?
H19A C19 H19B 109.5 . . ?
H19A C19 H19C 109.5 . . ?
H19B C19 H19C 109.5 . . ?
C2 C20 H20 109.0 . . ?
C21 C20 C2 109.05(13) . . ?
C21 C20 H20 109.0 . . ?
C28 C20 C2 114.29(12) . . ?
C28 C20 H20 109.0 . . ?
C28 C20 C21 106.30(12) . . ?
C20 C21 H21A 109.6 . . ?
C20 C21 H21B 109.6 . . ?
H21A C21 H21B 108.1 . . ?
C22 C21 C20 110.25(13) . . ?
C22 C21 H21A 109.6 . . ?
C22 C21 H21B 109.6 . . ?
C21 C22 H22 109.6 . . ?
C21 C22 C23 110.95(13) . . ?
C23 C22 H22 109.6 . . ?
C27 C22 C21 108.60(14) . . ?
C27 C22 H22 109.6 . . ?
C27 C22 C23 108.60(14) . . ?
C22 C23 H23A 109.6 . . ?
C22 C23 H23B 109.6 . . ?
H23A C23 H23B 108.2 . . ?
C24 C23 C22 110.10(13) . . ?
C24 C23 H23A 109.6 . . ?
C24 C23 H23B 109.6 . . ?
C2 C24 H24 109.4 . . ?
C23 C24 C2 109.45(13) . . ?
C23 C24 H24 109.4 . . ?
C25 C24 C2 112.52(12) . . ?
C25 C24 C23 106.58(13) . . ?
C25 C24 H24 109.4 . . ?
C24 C25 H25A 109.5 . . ?
C24 C25 H25B 109.5 . . ?
H25A C25 H25B 108.1 . . ?
C26 C25 C24 110.53(13) . . ?
C26 C25 H25A 109.5 . . ?
C26 C25 H25B 109.5 . . ?
C25 C26 H26 109.4 . . ?
C27 C26 C25 109.79(13) . . ?
C27 C26 H26 109.4 . . ?
C28 C26 C25 109.46(13) . . ?
C28 C26 H26 109.4 . . ?
C28 C26 C27 109.33(13) . . ?
C22 C27 C26 108.72(13) . . ?
C22 C27 H27A 109.9 . . ?
C22 C27 H27B 109.9 . . ?
C26 C27 H27A 109.9 . . ?
C26 C27 H27B 109.9 . . ?
H27A C27 H27B 108.3 . . ?
C20 C28 H28A 109.7 . . ?
C20 C28 H28B 109.7 . . ?
C26 C28 C20 109.78(13) . . ?
C26 C28 H28A 109.7 . . ?
C26 C28 H28B 109.7 . . ?
H28A C28 H28B 108.2 . . ?

loop_
_geom_bond_atom_site_label_1
_geom_bond_atom_site_label_2
_geom_bond_distance
_geom_bond_site_symmetry_2
_geom_bond_publ_flag
Ag1 Cl1 2.3405(4) . ?
Ag1 C1 2.1477(15) . ?
N1 C1 1.3147(19) . ?
N1 C5 1.5374(19) . ?
N1 C6 1.4696(18) . ?
C1 C2 1.529(2) . ?
C2 C3 1.539(2) . ?
C2 C20 1.565(2) . ?
C2 C24 1.575(2) . ?
C3 H3A 0.9900 . ?
C3 H3B 0.9900 . ?
C3 C4 1.517(2) . ?
C4 H4A 0.9900 . ?
C4 H4B 0.9900 . ?
C4 C5 1.516(2) . ?
C5 C18 1.532(2) . ?
C5 C19 1.526(2) . ?
C6 C7 1.406(2) . ?
C6 C11 1.407(2) . ?
C7 C8 1.400(2) . ?
C7 C15 1.524(2) . ?
C8 H8 0.9500 . ?
C8 C9 1.382(3) . ?
C9 H9 0.9500 . ?
C9 C10 1.388(2) . ?
C10 H10 0.9500 . ?
C10 C11 1.394(2) . ?
C11 C12 1.526(2) . ?
C12 H12 1.0000 . ?
C12 C13 1.538(2) . ?
C12 C14 1.532(2) . ?
C13 H13A 0.9800 . ?
C13 H13B 0.9800 . ?
C13 H13C 0.9800 . ?
C14 H14A 0.9800 . ?
C14 H14B 0.9800 . ?
C14 H14C 0.9800 . ?
C15 H15 1.0000 . ?
C15 C16 1.534(2) . ?
C15 C17 1.536(2) . ?
C16 H16A 0.9800 . ?
C16 H16B 0.9800 . ?
C16 H16C 0.9800 . ?
C17 H17A 0.9800 . ?
C17 H17B 0.9800 . ?
C17 H17C 0.9800 . ?
C18 H18A 0.9800 . ?
C18 H18B 0.9800 . ?
C18 H18C 0.9800 . ?
C19 H19A 0.9800 . ?
C19 H19B 0.9800 . ?
C19 H19C 0.9800 . ?
C20 H20 1.0000 . ?
C20 C21 1.545(2) . ?
C20 C28 1.537(2) . ?
C21 H21A 0.9900 . ?
C21 H21B 0.9900 . ?
C21 C22 1.534(2) . ?
C22 H22 1.0000 . ?
C22 C23 1.543(2) . ?
C22 C27 1.532(2) . ?
C23 H23A 0.9900 . ?
C23 H23B 0.9900 . ?
C23 C24 1.543(2) . ?
C24 H24 1.0000 . ?
C24 C25 1.540(2) . ?
C25 H25A 0.9900 . ?
C25 H25B 0.9900 . ?
C25 C26 1.537(2) . ?
C26 H26 1.0000 . ?
C26 C27 1.535(2) . ?
C26 C28 1.534(2) . ?
C27 H27A 0.9900 . ?
C27 H27B 0.9900 . ?
C28 H28A 0.9900 . ?
C28 H28B 0.9900 . ?

loop_
_geom_torsion_atom_site_label_1
_geom_torsion_atom_site_label_2
_geom_torsion_atom_site_label_3
_geom_torsion_atom_site_label_4
_geom_torsion
_geom_torsion_site_symmetry_1
_geom_torsion_site_symmetry_2
_geom_torsion_site_symmetry_3
_geom_torsion_site_symmetry_4
_geom_torsion_publ_flag
Ag1 C1 C2 C3 -169.13(11) . . . . ?
Ag1 C1 C2 C20 -48.51(16) . . . . ?
Ag1 C1 C2 C24 67.54(15) . . . . ?
N1 C1 C2 C3 14.39(19) . . . . ?
N1 C1 C2 C20 135.01(14) . . . . ?
N1 C1 C2 C24 -108.94(15) . . . . ?
N1 C6 C7 C8 -178.79(13) . . . . ?
N1 C6 C7 C15 -3.4(2) . . . . ?
N1 C6 C11 C10 179.70(13) . . . . ?
N1 C6 C11 C12 3.8(2) . . . . ?
C1 N1 C5 C4 19.8(2) . . . . ?
C1 N1 C5 C18 -100.81(17) . . . . ?
C1 N1 C5 C19 139.56(15) . . . . ?
C1 N1 C6 C7 89.40(17) . . . . ?
C1 N1 C6 C11 -87.38(17) . . . . ?
C1 C2 C3 C4 -44.71(18) . . . . ?
C1 C2 C20 C21 -178.96(12) . . . . ?
C1 C2 C20 C28 62.26(16) . . . . ?
C1 C2 C24 C23 176.97(12) . . . . ?
C1 C2 C24 C25 -64.73(16) . . . . ?
C2 C3 C4 C5 65.33(18) . . . . ?
C2 C20 C21 C22 -61.47(16) . . . . ?
C2 C20 C28 C26 58.68(17) . . . . ?
C2 C24 C25 C26 -59.64(17) . . . . ?
C3 C2 C20 C21 -56.73(16) . . . . ?
C3 C2 C20 C28 -175.52(13) . . . . ?
C3 C2 C24 C23 54.39(16) . . . . ?
C3 C2 C24 C25 172.69(13) . . . . ?
C3 C4 C5 N1 -49.05(16) . . . . ?
C3 C4 C5 C18 70.66(16) . . . . ?
C3 C4 C5 C19 -170.38(13) . . . . ?
C5 N1 C1 Ag1 -179.40(11) . . . . ?
C5 N1 C1 C2 -2.5(2) . . . . ?
C5 N1 C6 C7 -92.47(16) . . . . ?
C5 N1 C6 C11 90.74(16) . . . . ?
C6 N1 C1 Ag1 -1.55(16) . . . . ?
C6 N1 C1 C2 175.37(12) . . . . ?
C6 N1 C5 C4 -158.07(13) . . . . ?
C6 N1 C5 C18 81.34(16) . . . . ?
C6 N1 C5 C19 -38.30(17) . . . . ?
C6 C7 C8 C9 0.0(2) . . . . ?
C6 C7 C15 C16 -111.95(17) . . . . ?
C6 C7 C15 C17 125.88(16) . . . . ?
C6 C11 C12 C13 106.61(17) . . . . ?
C6 C11 C12 C14 -130.84(16) . . . . ?
C7 C6 C11 C10 3.0(2) . . . . ?
C7 C6 C11 C12 -172.87(14) . . . . ?
C7 C8 C9 C10 1.3(2) . . . . ?
C8 C7 C15 C16 63.39(19) . . . . ?
C8 C7 C15 C17 -58.77(19) . . . . ?
C8 C9 C10 C11 -0.4(2) . . . . ?
C9 C10 C11 C6 -1.7(2) . . . . ?
C9 C10 C11 C12 174.42(15) . . . . ?
C10 C11 C12 C13 -69.22(19) . . . . ?
C10 C11 C12 C14 53.33(19) . . . . ?
C11 C6 C7 C8 -2.2(2) . . . . ?
C11 C6 C7 C15 173.22(14) . . . . ?
C15 C7 C8 C9 -175.69(15) . . . . ?
C20 C2 C3 C4 -167.32(13) . . . . ?
C20 C2 C24 C23 -63.36(15) . . . . ?
C20 C2 C24 C25 54.93(15) . . . . ?
C20 C21 C22 C23 56.81(18) . . . . ?
C20 C21 C22 C27 -62.49(17) . . . . ?
C21 C20 C28 C26 -61.65(16) . . . . ?
C21 C22 C23 C24 -56.21(18) . . . . ?
C21 C22 C27 C26 60.22(17) . . . . ?
C22 C23 C24 C2 60.21(17) . . . . ?
C22 C23 C24 C25 -61.73(17) . . . . ?
C23 C22 C27 C26 -60.54(16) . . . . ?
C23 C24 C25 C26 60.33(16) . . . . ?
C24 C2 C3 C4 76.28(16) . . . . ?
C24 C2 C20 C21 63.64(15) . . . . ?
C24 C2 C20 C28 -55.14(16) . . . . ?
C24 C25 C26 C27 -60.64(16) . . . . ?
C24 C25 C26 C28 59.37(17) . . . . ?
C25 C26 C27 C22 59.65(16) . . . . ?
C25 C26 C28 C20 -58.04(17) . . . . ?
C27 C22 C23 C24 63.09(17) . . . . ?
C27 C26 C28 C20 62.25(16) . . . . ?
C28 C20 C21 C22 62.20(16) . . . . ?
C28 C26 C27 C22 -60.45(17) . . . . ?
